data_4100068
_journal_name_full 'Journal of the American Chemical Society'
_journal_paper_doi 10.1021/ja043527a
_journal_year 2005
_chemical_formula_moiety 'C24 H36 Cs O9 Ni S10 '
_chemical_formula_sum 'C24 H36 Cs Ni O9 S10'
_chemical_formula_weight 980.75
_space_group_IT_number 2
_symmetry_cell_setting triclinic
_symmetry_Int_Tables_number 2
_symmetry_space_group_name_Hall '-P 1'
_symmetry_space_group_name_H-M 'P -1'
_cell_angle_alpha 84.03(1)
_cell_angle_beta 88.06(1)
_cell_angle_gamma 80.62(1)
_cell_formula_units_Z 2
_cell_length_a 10.774(3)
_cell_length_b 12.977(5)
_cell_length_c 13.751(3)
_cell_measurement_temperature 260.1
_cell_volume 1886.3(9)
_cod_original_formula_sum 'C24 H36 Cs O9 Ni S10 '
_cod_database_code 4100068

loop_
_symmetry_equiv_pos_as_xyz
x,y,z
-x,-y,-z

loop_
_atom_site_label
_atom_site_type_symbol
_atom_site_fract_x
_atom_site_fract_y
_atom_site_fract_z
_atom_site_U_iso_or_equiv
_atom_site_adp_type
_atom_site_occupancy
_atom_site_symmetry_multiplicity
_atom_site_calc_flag
_atom_site_refinement_flags
_atom_site_disorder_assembly
_atom_site_disorder_group
Cs1 Cs 0.03748(4) 0.16902(3) -0.03063(2) 0.0538(1) Uani 1.00 1 d . . .
Ni1 Ni 0.34352(6) 0.03931(5) 0.42365(4) 0.0366(2) Uani 1.00 1 d . . .
S1 S 0.1788(1) -0.0015(1) 0.5030(1) 0.0465(3) Uani 1.00 1 d . . .
S2 S 0.0940(2) -0.2125(1) 0.5555(1) 0.0521(4) Uani 1.00 1 d . . .
S3 S 0.1244(2) -0.4437(1) 0.5613(2) 0.0735(6) Uani 1.00 1 d . . .
S4 S 0.3161(1) -0.3241(1) 0.4663(1) 0.0501(4) Uani 1.00 1 d . . .
S5 S 0.4186(1) -0.1225(1) 0.4027(1) 0.0424(3) Uani 1.00 1 d . . .
S6 S 0.5013(1) 0.0819(1) 0.3374(1) 0.0444(3) Uani 1.00 1 d . . .
S7 S 0.5833(1) 0.2943(1) 0.2849(1) 0.0475(3) Uani 1.00 1 d . . .
S8 S 0.5538(2) 0.5262(1) 0.2839(2) 0.0780(6) Uani 1.00 1 d . . .
S9 S 0.3738(1) 0.4018(1) 0.3902(1) 0.0512(4) Uani 1.00 1 d . . .
S10 S 0.2712(1) 0.1998(1) 0.4507(1) 0.0459(3) Uani 1.00 1 d . . .
O1 O 0.1369(7) 0.3280(7) 0.1201(6) 0.057(2) Uani 0.57 1 d P . .
O2 O -0.1308(8) 0.3533(6) 0.0904(7) 0.060(2) Uani 0.57 1 d P . .
O3 O -0.210(1) 0.3267(7) -0.1052(8) 0.088(3) Uani 0.57 1 d P . .
O4 O 0.000(1) 0.310(1) -0.2394(8) 0.119(4) Uani 0.57 1 d P . .
O5 O 0.2432(9) 0.2140(7) -0.2031(7) 0.071(3) Uani 0.57 1 d P . .
O6 O 0.3242(8) 0.2376(6) -0.0073(5) 0.056(2) Uani 0.57 1 d P . .
O7 O -0.0670(7) 0.0214(7) 0.1773(6) 0.065(2) Uani 0.57 1 d P . .
O8 O -0.2507(8) 0.071(1) 0.0396(7) 0.107(4) Uani 0.57 1 d P . .
O9 O -0.186(1) -0.001(1) -0.1434(6) 0.097(3) Uani 0.57 1 d P . .
O10 O -0.011(4) 0.347(3) 0.124(2) 0.22(2) Uani 0.43 1 d P . .
O11 O -0.197(2) 0.356(2) -0.006(2) 0.129(7) Uani 0.43 1 d P . .
O12 O -0.104(2) 0.328(2) -0.198(1) 0.137(8) Uani 0.43 1 d P . .
O13 O 0.137(1) 0.236(1) -0.2513(9) 0.085(4) Uani 0.43 1 d P . .
O14 O 0.326(1) 0.198(1) -0.101(1) 0.084(5) Uani 0.43 1 d P . .
O15 O 0.231(1) 0.277(1) 0.069(1) 0.091(5) Uani 0.43 1 d P . .
O16 O -0.197(1) 0.0418(9) 0.1321(7) 0.059(3) Uani 0.43 1 d P . .
O17 O -0.250(1) 0.0758(9) -0.0635(7) 0.057(3) Uani 0.43 1 d P . .
O18 O -0.0571(9) -0.0126(8) -0.1848(7) 0.053(3) Uani 0.43 1 d P . .
C1 C 0.2032(5) -0.1364(4) 0.5009(4) 0.044(1) Uani 1.00 1 d . . .
C2 C 0.1758(6) -0.3360(4) 0.5308(4) 0.048(1) Uani 1.00 1 d . . .
C3 C 0.3042(5) -0.1864(4) 0.4591(4) 0.043(1) Uani 1.00 1 d . . .
C4 C 0.4813(5) 0.2154(5) 0.3429(4) 0.043(1) Uani 1.00 1 d . . .
C5 C 0.5065(6) 0.4128(5) 0.3172(5) 0.052(2) Uani 1.00 1 d . . .
C6 C 0.3835(5) 0.2650(4) 0.3926(4) 0.040(1) Uani 1.00 1 d . . .
C7 C 0.057(1) 0.325(1) 0.1969(6) 0.107(4) Uani 1.00 1 d . . .
C8 C -0.081(1) 0.3954(9) 0.1588(8) 0.120(4) Uani 1.00 1 d . . .
C9 C -0.219(1) 0.4232(7) 0.0503(8) 0.101(3) Uani 1.00 1 d . . .
C10 C -0.277(1) 0.374(1) -0.050(1) 0.163(6) Uani 1.00 1 d . . .
C11 C -0.205(1) 0.4023(9) -0.177(1) 0.135(5) Uani 1.00 1 d . . .
C12 C -0.097(2) 0.3638(9) -0.2676(8) 0.180(7) Uani 1.00 1 d . . .
C13 C 0.074(1) 0.2935(8) -0.3128(7) 0.112(4) Uani 1.00 1 d . . .
C14 C 0.224(1) 0.276(1) -0.2769(7) 0.122(4) Uani 1.00 1 d . . .
C15 C 0.362(1) 0.205(1) -0.1864(9) 0.131(5) Uani 1.00 1 d . . .
C16 C 0.3769(9) 0.2760(7) -0.0863(8) 0.094(3) Uani 1.00 1 d . . .
C17 C 0.3538(7) 0.2824(7) 0.0604(9) 0.097(3) Uani 1.00 1 d . . .
C18 C 0.241(1) 0.2806(9) 0.1573(6) 0.109(4) Uani 1.00 1 d . . .
C19 C -0.1741(9) 0.0741(8) 0.2083(7) 0.093(3) Uani 1.00 1 d . . .
C20 C -0.293(1) 0.0894(9) 0.1112(9) 0.107(4) Uani 1.00 1 d . . .
C21 C -0.3402(7) 0.0559(7) -0.0068(8) 0.086(3) Uani 1.00 1 d . . .
C22 C -0.288(1) 0.046(2) -0.131(1) 0.168(7) Uani 1.00 1 d . . .
C23 C -0.1558(8) 0.0456(7) -0.2236(5) 0.071(2) Uani 1.00 1 d . . .
C24 C 0.014(1) -0.0101(6) -0.2544(5) 0.104(3) Uani 1.00 1 d . . .
H1 H -0.141(1) 0.4019(9) 0.2111(8) 0.139(5) Uiso 1.00 1 c . . .
H2 H -0.068(1) 0.4633(9) 0.1317(8) 0.139(5) Uiso 1.00 1 c . . .
H3 H 0.089(1) 0.355(1) 0.2490(6) 0.136(5) Uiso 1.00 1 c . . .
H4 H 0.048(1) 0.254(1) 0.2176(6) 0.136(5) Uiso 1.00 1 c . . .
H5 H 0.233(1) 0.2107(9) 0.1818(6) 0.134(5) Uiso 1.00 1 c . . .
H6 H 0.264(1) 0.3167(9) 0.2090(6) 0.134(5) Uiso 1.00 1 c . . .
H7 H 0.3601(7) 0.3532(7) 0.0380(9) 0.117(4) Uiso 1.00 1 c . . .
H8 H 0.4334(7) 0.2468(7) 0.0825(9) 0.117(4) Uiso 1.00 1 c . . .
H9 H 0.4640(9) 0.2713(7) -0.0740(8) 0.111(4) Uiso 1.00 1 c . . .
H10 H 0.3418(9) 0.3472(7) -0.1044(8) 0.111(4) Uiso 1.00 1 c . . .
H11 H 0.408(1) 0.229(1) -0.2418(9) 0.145(6) Uiso 1.00 1 c . . .
H12 H 0.393(1) 0.133(1) -0.1674(9) 0.145(6) Uiso 1.00 1 c . . .
H13 H 0.278(1) 0.253(1) -0.3288(7) 0.156(7) Uiso 1.00 1 c . . .
H14 H 0.242(1) 0.342(1) -0.2616(7) 0.156(7) Uiso 1.00 1 c . . .
H15 H 0.058(1) 0.3480(8) -0.3648(7) 0.137(5) Uiso 1.00 1 c . . .
H16 H 0.057(1) 0.2297(8) -0.3339(7) 0.137(5) Uiso 1.00 1 c . . .
H17 H -0.129(2) 0.3200(9) -0.3087(8) 0.21(1) Uiso 1.00 1 c . . .
H18 H -0.080(2) 0.4253(9) -0.3055(8) 0.21(1) Uiso 1.00 1 c . . .
H19 H -0.188(1) 0.4658(9) -0.155(1) 0.156(6) Uiso 1.00 1 c . . .
H20 H -0.284(1) 0.4144(9) -0.207(1) 0.156(6) Uiso 1.00 1 c . . .
H21 H -0.328(1) 0.325(1) -0.021(1) 0.194(9) Uiso 1.00 1 c . . .
H22 H -0.329(1) 0.431(1) -0.086(1) 0.194(9) Uiso 1.00 1 c . . .
H23 H -0.183(1) 0.4837(7) 0.0266(8) 0.116(4) Uiso 1.00 1 c . . .
H24 H -0.283(1) 0.4417(7) 0.0971(8) 0.116(4) Uiso 1.00 1 c . . .
H25 H -0.4158(7) 0.1009(7) -0.0260(8) 0.103(3) Uiso 1.00 1 c . . .
H26 H -0.3525(7) -0.0152(7) -0.0048(8) 0.103(3) Uiso 1.00 1 c . . .
H27 H -0.353(1) 0.0672(9) 0.1577(9) 0.134(5) Uiso 1.00 1 c . . .
H28 H -0.296(1) 0.1630(9) 0.1105(9) 0.134(5) Uiso 1.00 1 c . . .
H29 H -0.299(1) -0.025(2) -0.114(1) 0.196(8) Uiso 1.00 1 c . . .
H30 H -0.364(1) 0.085(2) -0.157(1) 0.196(8) Uiso 1.00 1 c . . .
H31 H -0.1776(9) 0.1481(8) 0.1996(7) 0.105(3) Uiso 1.00 1 c . . .
H32 H -0.2360(9) 0.0569(8) 0.2553(7) 0.105(3) Uiso 1.00 1 c . . .
H33 H 0.016(1) 0.0602(6) -0.2808(5) 0.120(5) Uiso 1.00 1 c . . .
H34 H -0.013(1) -0.0480(6) -0.3031(5) 0.120(5) Uiso 1.00 1 c . . .
H35 H -0.1750(8) 0.0211(7) -0.2832(5) 0.083(3) Uiso 1.00 1 c . . .
H36 H -0.1400(8) 0.1157(7) -0.2359(5) 0.083(3) Uiso 1.00 1 c . . .
